data_7212415
loop_
_publ_author_name
'Pogozhev, Dmitry'
'Baudron, St\'ephane A.'
'Hosseini, Mir Wais'

_publ_section_title
;
 Combination of hydrogen and coordination bonding for the construction of
 one-dimensional networks based on a 7-azaindole appended dipyrrin
;
_journal_issue 7
_journal_name_full CrystEngComm
_journal_page_first 2238
_journal_paper_doi 10.1039/b927348d
_journal_volume 12
_journal_year 2010
_chemical_formula_moiety 'C27 H22 Cu N4 O2 '
_chemical_formula_sum 'C27 H22 Cu N4 O2'
_chemical_formula_weight 498.03
_chemical_name_systematic
;
?
;
_space_group_IT_number 14
_symmetry_cell_setting monoclinic
_symmetry_space_group_name_Hall '-P 2yn'
_symmetry_space_group_name_H-M 'P 1 21/n 1'
_atom_sites_solution_hydrogens geom
_atom_sites_solution_primary direct
_atom_sites_solution_secondary difmap
_audit_creation_method SHELXL-97
_cell_angle_alpha 90.00
_cell_angle_beta 99.3050(10)
_cell_angle_gamma 90.00
_cell_formula_units_Z 8
_cell_length_a 10.7498(2)
_cell_length_b 16.8606(3)
_cell_length_c 24.8963(6)
_cell_measurement_reflns_used 9888
_cell_measurement_temperature 173(2)
_cell_measurement_theta_max 27.40
_cell_measurement_theta_min 2.27
_cell_volume 4453.03(16)
_computing_cell_refinement 'Bruker SAINT'
_computing_data_collection 'Bruker APEX2'
_computing_data_reduction 'Bruker SAINT'
_computing_molecular_graphics 'Bruker SHELXTL'
_computing_publication_material 'Bruker SHELXTL'
_computing_structure_refinement 'SHELXL-97 (Sheldrick, 2008)'
_computing_structure_solution 'SHELXS-97 (Sheldrick, 2008)'
_diffrn_ambient_temperature 173(2)
_diffrn_measured_fraction_theta_full 0.996
_diffrn_measured_fraction_theta_max 0.996
_diffrn_measurement_device_type 'Bruker APEX-II CCD'
_diffrn_measurement_method '\f and \w scans'
_diffrn_radiation_monochromator graphite
_diffrn_radiation_source 'fine-focus sealed tube'
_diffrn_radiation_type MoK\a
_diffrn_radiation_wavelength 0.71073
_diffrn_reflns_av_R_equivalents 0.0323
_diffrn_reflns_av_sigmaI/netI 0.0342
_diffrn_reflns_limit_h_max 13
_diffrn_reflns_limit_h_min -13
_diffrn_reflns_limit_k_max 15
_diffrn_reflns_limit_k_min -21
_diffrn_reflns_limit_l_max 32
_diffrn_reflns_limit_l_min -32
_diffrn_reflns_number 44695
_diffrn_reflns_theta_full 27.53
_diffrn_reflns_theta_max 27.53
_diffrn_reflns_theta_min 1.46
_exptl_absorpt_coefficient_mu 1.015
_exptl_absorpt_correction_T_max 0.9702
_exptl_absorpt_correction_T_min 0.8879
_exptl_absorpt_correction_type multi-scan
_exptl_absorpt_process_details sadabs
_exptl_crystal_colour orange
_exptl_crystal_density_diffrn 1.486
_exptl_crystal_density_meas ?
_exptl_crystal_density_method 'not measured'
_exptl_crystal_description plate
_exptl_crystal_F_000 2056
_exptl_crystal_size_max 0.12
_exptl_crystal_size_mid 0.12
_exptl_crystal_size_min 0.03
_refine_diff_density_max 0.496
_refine_diff_density_min -0.427
_refine_diff_density_rms 0.068
_refine_ls_extinction_method none
_refine_ls_goodness_of_fit_ref 1.038
_refine_ls_hydrogen_treatment constr
_refine_ls_matrix_type full
_refine_ls_number_parameters 617
_refine_ls_number_reflns 10208
_refine_ls_number_restraints 0
_refine_ls_restrained_S_all 1.038
_refine_ls_R_factor_all 0.0584
_refine_ls_R_factor_gt 0.0402
_refine_ls_shift/su_max 0.002
_refine_ls_shift/su_mean 0.000
_refine_ls_structure_factor_coef Fsqd
_refine_ls_weighting_details 'calc w=1/[\s^2^(Fo^2^)+(0.0462P)^2^+3.8412P] where P=(Fo^2^+2Fc^2^)/3'
_refine_ls_weighting_scheme calc
_refine_ls_wR_factor_gt 0.0978
_refine_ls_wR_factor_ref 0.1070
_reflns_number_gt 7898
_reflns_number_total 10208
_reflns_threshold_expression >2sigma(I)
_cod_data_source_file b927348d.txt
_cod_data_source_block compound5
_cod_depositor_comments
;
The following automatic conversions were performed:

'_symmetry_cell_setting' value 'Monoclinic' changed to 'monoclinic'
according to /home/saulius/struct/CIF-dictionaries/cif_core.dic
dictionary named 'cif_core.dic' version 2.4.2 from 2011-04-26.

Automatic conversion script
Id: cif_fix_values 1891 2012-01-12 08:04:46Z andrius 

The following automatic conversions were performed:

'_exptl_crystal_density_meas' value 'not measured' was changed to '?'
- the value is perceived as not measured.

Automatic conversion script
Id: cif_fix_values 3008 2015-01-20 13:52:24Z robertas 
;
_cod_original_sg_symbol_Hall '-P 2yn '
_cod_original_sg_symbol_H-M 'P2(1)/n '
_cod_database_code 7212415

loop_
_symmetry_equiv_pos_as_xyz
'x, y, z'
'-x+1/2, y+1/2, -z+1/2'
'-x, -y, -z'
'x-1/2, -y-1/2, z-1/2'

loop_
_atom_site_label
_atom_site_type_symbol
_atom_site_fract_x
_atom_site_fract_y
_atom_site_fract_z
_atom_site_U_iso_or_equiv
_atom_site_adp_type
_atom_site_occupancy
_atom_site_symmetry_multiplicity
_atom_site_calc_flag
_atom_site_refinement_flags
C1 C 0.8614(2) 0.76208(14) 0.12493(10) 0.0281(5) Uani 1 1 d .
H1 H 0.9478 0.7593 0.1371 0.034 Uiso 1 1 calc R
C2 C 0.7854(2) 0.69619(14) 0.10759(10) 0.0294(5) Uani 1 1 d .
H2 H 0.8113 0.6436 0.1066 0.035 Uiso 1 1 calc R
C3 C 0.6653(2) 0.72485(13) 0.09235(10) 0.0262(5) Uani 1 1 d .
H3 H 0.5943 0.6953 0.0785 0.031 Uiso 1 1 calc R
C4 C 0.6696(2) 0.80816(13) 0.10176(9) 0.0234(5) Uani 1 1 d .
C5 C 0.5700(2) 0.86199(13) 0.09315(9) 0.0234(5) Uani 1 1 d .
C6 C 0.5827(2) 0.94467(14) 0.10236(10) 0.0260(5) Uani 1 1 d .
C7 C 0.4854(2) 1.00082(15) 0.10384(11) 0.0337(6) Uani 1 1 d .
H7 H 0.3991 0.9908 0.0977 0.040 Uiso 1 1 calc R
C8 C 0.5428(3) 1.07308(15) 0.11610(11) 0.0389(6) Uani 1 1 d .
H8 H 0.5028 1.1212 0.1198 0.047 Uiso 1 1 calc R
C9 C 0.6722(2) 1.06028(14) 0.12197(10) 0.0328(6) Uani 1 1 d .
H9 H 0.7328 1.0997 0.1302 0.039 Uiso 1 1 calc R
C10 C 0.4407(2) 0.83210(13) 0.07259(9) 0.0239(5) Uani 1 1 d .
C11 C 0.3870(2) 0.77017(14) 0.09773(10) 0.0260(5) Uani 1 1 d .
H11 H 0.4338 0.7452 0.1277 0.031 Uiso 1 1 calc R
C12 C 0.2644(2) 0.74490(14) 0.07880(10) 0.0266(5) Uani 1 1 d .
H12 H 0.2303 0.7034 0.0962 0.032 Uiso 1 1 calc R
C13 C 0.1925(2) 0.78140(13) 0.03397(10) 0.0246(5) Uani 1 1 d .
C14 C 0.2470(2) 0.84292(14) 0.00828(10) 0.0259(5) Uani 1 1 d .
H14 H 0.2006 0.8676 -0.0219 0.031 Uiso 1 1 calc R
C15 C 0.3689(2) 0.86778(13) 0.02701(10) 0.0255(5) Uani 1 1 d .
H15 H 0.4036 0.9086 0.0091 0.031 Uiso 1 1 calc R
C16 C 0.0085(2) 0.68538(14) 0.00355(10) 0.0280(5) Uani 1 1 d .
H16 H 0.0542 0.6383 0.0066 0.034 Uiso 1 1 calc R
C17 C 0.0596(2) 0.75903(13) 0.01503(9) 0.0246(5) Uani 1 1 d .
C18 C -0.0428(2) 0.81410(13) 0.00516(9) 0.0237(5) Uani 1 1 d .
C19 C -0.0575(2) 0.89569(14) 0.01014(10) 0.0279(5) Uani 1 1 d .
H19 H 0.0112 0.9286 0.0215 0.033 Uiso 1 1 calc R
C20 C -0.1783(2) 0.92580(14) -0.00242(11) 0.0320(6) Uani 1 1 d .
H20 H -0.1920 0.9800 0.0002 0.038 Uiso 1 1 calc R
C21 C -0.2798(2) 0.87520(15) -0.01896(11) 0.0320(6) Uani 1 1 d .
H21 H -0.3596 0.8978 -0.0270 0.038 Uiso 1 1 calc R
C22 C -0.1532(2) 0.76879(14) -0.01194(9) 0.0245(5) Uani 1 1 d .
C23 C 1.2436(2) 0.88149(17) 0.19580(12) 0.0398(6) Uani 1 1 d .
H23A H 1.2249 0.8538 0.2272 0.060 Uiso 1 1 calc R
H23B H 1.3148 0.9156 0.2063 0.060 Uiso 1 1 calc R
H23C H 1.2626 0.8438 0.1694 0.060 Uiso 1 1 calc R
C24 C 1.1316(2) 0.93022(15) 0.17164(10) 0.0313(5) Uani 1 1 d .
C25 C 1.1443(2) 1.01193(16) 0.16670(11) 0.0369(6) Uani 1 1 d .
H25 H 1.2222 1.0343 0.1801 0.044 Uiso 1 1 calc R
C26 C 1.0493(2) 1.06197(15) 0.14332(11) 0.0338(6) Uani 1 1 d .
C27 C 1.0730(3) 1.14993(16) 0.13989(13) 0.0470(7) Uani 1 1 d .
H27A H 1.0393 1.1686 0.1041 0.070 Uiso 1 1 calc R
H27B H 1.1621 1.1599 0.1471 0.070 Uiso 1 1 calc R
H27C H 1.0328 1.1772 0.1663 0.070 Uiso 1 1 calc R
N1 N 0.79448(17) 0.82930(11) 0.12181(8) 0.0247(4) Uani 1 1 d .
N2 N 0.69831(18) 0.98344(11) 0.11426(8) 0.0270(4) Uani 1 1 d .
N3 N -0.11940(17) 0.69064(11) -0.01310(8) 0.0273(4) Uani 1 1 d .
H3A H -0.1696 0.6516 -0.0226 0.033 Uiso 1 1 calc R
N4 N -0.27078(17) 0.79670(12) -0.02408(8) 0.0280(4) Uani 1 1 d .
O1 O 1.02966(15) 0.89203(10) 0.15716(8) 0.0341(4) Uani 1 1 d .
O2 O 0.93688(17) 1.04043(10) 0.12401(8) 0.0380(4) Uani 1 1 d .
Cu1 Cu 0.86586(3) 0.936124(17) 0.129422(12) 0.02709(9) Uani 1 1 d .
C28 C 0.5394(2) 0.63670(14) 0.80802(11) 0.0341(6) Uani 1 1 d .
H28 H 0.4546 0.6412 0.7933 0.041 Uiso 1 1 calc R
C29 C 0.6130(2) 0.69892(15) 0.83447(11) 0.0346(6) Uani 1 1 d .
H29 H 0.5864 0.7503 0.8400 0.042 Uiso 1 1 calc R
C30 C 0.7307(2) 0.66868(14) 0.85036(10) 0.0301(5) Uani 1 1 d .
H30 H 0.7994 0.6957 0.8694 0.036 Uiso 1 1 calc R
C31 C 0.7296(2) 0.58832(14) 0.83253(9) 0.0255(5) Uani 1 1 d .
C32 C 0.8296(2) 0.53468(14) 0.83615(9) 0.0245(5) Uani 1 1 d .
C33 C 0.8193(2) 0.45597(14) 0.81694(10) 0.0257(5) Uani 1 1 d .
C34 C 0.9181(2) 0.40345(15) 0.80939(10) 0.0316(5) Uani 1 1 d .
H34 H 1.0041 0.4136 0.8178 0.038 Uiso 1 1 calc R
C35 C 0.8630(2) 0.33463(15) 0.78724(11) 0.0353(6) Uani 1 1 d .
H35 H 0.9043 0.2896 0.7776 0.042 Uiso 1 1 calc R
C36 C 0.7328(2) 0.34569(14) 0.78218(10) 0.0309(5) Uani 1 1 d .
H36 H 0.6731 0.3077 0.7688 0.037 Uiso 1 1 calc R
C37 C 0.9576(2) 0.56094(13) 0.86229(9) 0.0250(5) Uani 1 1 d .
C38 C 1.0114(2) 0.63244(14) 0.84911(10) 0.0280(5) Uani 1 1 d .
H38 H 0.9639 0.6674 0.8252 0.034 Uiso 1 1 calc R
C39 C 1.1346(2) 0.65209(14) 0.87113(10) 0.0290(5) Uani 1 1 d .
H39 H 1.1674 0.7006 0.8624 0.035 Uiso 1 1 calc R
C40 C 1.2101(2) 0.60036(14) 0.90603(10) 0.0267(5) Uani 1 1 d .
C41 C 1.1550(2) 0.53016(14) 0.92066(10) 0.0285(5) Uani 1 1 d .
H41 H 1.2023 0.4954 0.9448 0.034 Uiso 1 1 calc R
C42 C 1.0313(2) 0.51155(14) 0.89984(10) 0.0267(5) Uani 1 1 d .
H42 H 0.9964 0.4652 0.9111 0.032 Uiso 1 1 calc R
C43 C 1.3995(2) 0.68793(15) 0.94219(10) 0.0304(5) Uani 1 1 d .
H43 H 1.3564 0.7357 0.9428 0.037 Uiso 1 1 calc R
C44 C 1.3441(2) 0.61702(14) 0.92550(10) 0.0274(5) Uani 1 1 d .
C45 C 1.4450(2) 0.56010(14) 0.92997(10) 0.0256(5) Uani 1 1 d .
C46 C 1.4572(2) 0.48065(14) 0.91713(11) 0.0306(5) Uani 1 1 d .
H46 H 1.3873 0.4501 0.9033 0.037 Uiso 1 1 calc R
C47 C 1.5773(2) 0.44851(14) 0.92563(11) 0.0329(6) Uani 1 1 d .
H47 H 1.5889 0.3955 0.9173 0.039 Uiso 1 1 calc R
C48 C 1.6806(2) 0.49497(15) 0.94657(10) 0.0301(5) Uani 1 1 d .
H48 H 1.7595 0.4709 0.9521 0.036 Uiso 1 1 calc R
C49 C 1.5574(2) 0.60172(14) 0.95034(9) 0.0254(5) Uani 1 1 d .
C50 C 0.1565(2) 0.53307(17) 0.74508(12) 0.0402(6) Uani 1 1 d .
H50A H 0.1425 0.5565 0.7787 0.060 Uiso 1 1 calc R
H50B H 0.0833 0.5033 0.7296 0.060 Uiso 1 1 calc R
H50C H 0.1719 0.5741 0.7202 0.060 Uiso 1 1 calc R
C51 C 0.2683(2) 0.47902(16) 0.75553(10) 0.0322(6) Uani 1 1 d .
C52 C 0.2519(2) 0.39726(16) 0.75727(11) 0.0349(6) Uani 1 1 d .
H52 H 0.1699 0.3779 0.7524 0.042 Uiso 1 1 calc R
C53 C 0.3491(2) 0.34286(15) 0.76570(10) 0.0315(5) Uani 1 1 d .
C54 C 0.3204(3) 0.25565(16) 0.76183(12) 0.0390(6) Uani 1 1 d .
H54A H 0.3835 0.2291 0.7452 0.059 Uiso 1 1 calc R
H54B H 0.2391 0.2476 0.7401 0.059 Uiso 1 1 calc R
H54C H 0.3204 0.2346 0.7976 0.059 Uiso 1 1 calc R
N5 N 0.60694(18) 0.57061(11) 0.80684(8) 0.0275(4) Uani 1 1 d .
N6 N 0.70475(18) 0.41821(11) 0.79913(8) 0.0268(4) Uani 1 1 d .
N7 N 1.52699(18) 0.67904(12) 0.95781(8) 0.0292(5) Uani 1 1 d .
H7A H 1.5790 0.7160 0.9702 0.035 Uiso 1 1 calc R
N8 N 1.67459(18) 0.57194(12) 0.95928(8) 0.0277(4) Uani 1 1 d .
O3 O 0.37512(16) 0.51345(11) 0.76247(9) 0.0434(5) Uani 1 1 d .
O4 O 0.46548(16) 0.36040(10) 0.77656(9) 0.0415(5) Uani 1 1 d .
Cu2 Cu 0.53799(3) 0.465880(17) 0.785884(13) 0.03134(9) Uani 1 1 d .

loop_
_atom_site_aniso_label
_atom_site_aniso_U_11
_atom_site_aniso_U_22
_atom_site_aniso_U_33
_atom_site_aniso_U_23
_atom_site_aniso_U_13
_atom_site_aniso_U_12
C1 0.0214(11) 0.0226(12) 0.0391(14) 0.0026(10) 0.0011(10) 0.0026(9)
C2 0.0269(12) 0.0184(11) 0.0419(14) 0.0013(10) 0.0027(10) 0.0018(10)
C3 0.0249(11) 0.0177(11) 0.0350(13) -0.0012(10) 0.0020(10) -0.0041(9)
C4 0.0211(10) 0.0191(11) 0.0290(12) 0.0001(9) 0.0010(9) -0.0031(9)
C5 0.0222(11) 0.0224(11) 0.0244(11) -0.0012(9) 0.0001(9) -0.0026(9)
C6 0.0234(11) 0.0216(11) 0.0312(12) -0.0021(9) -0.0011(9) 0.0008(9)
C7 0.0276(12) 0.0265(12) 0.0438(15) -0.0053(11) -0.0043(11) 0.0030(10)
C8 0.0389(14) 0.0233(13) 0.0504(16) -0.0078(12) -0.0051(12) 0.0077(11)
C9 0.0361(13) 0.0197(11) 0.0394(14) -0.0039(10) -0.0034(11) -0.0021(10)
C10 0.0197(10) 0.0194(11) 0.0319(12) -0.0046(9) 0.0024(9) 0.0012(9)
C11 0.0214(11) 0.0227(11) 0.0325(13) -0.0011(10) 0.0000(9) 0.0019(9)
C12 0.0236(11) 0.0205(11) 0.0359(13) -0.0019(10) 0.0052(10) -0.0011(9)
C13 0.0192(10) 0.0193(11) 0.0346(13) -0.0062(9) 0.0027(9) 0.0003(9)
C14 0.0231(11) 0.0223(11) 0.0307(12) -0.0024(10) -0.0001(9) 0.0019(9)
C15 0.0220(11) 0.0191(11) 0.0352(13) -0.0013(10) 0.0036(9) 0.0001(9)
C16 0.0236(11) 0.0218(11) 0.0376(13) -0.0018(10) 0.0021(10) 0.0017(10)
C17 0.0202(11) 0.0222(11) 0.0310(12) -0.0035(10) 0.0028(9) -0.0012(9)
C18 0.0218(11) 0.0216(11) 0.0275(12) 0.0004(9) 0.0032(9) -0.0028(9)
C19 0.0243(11) 0.0224(12) 0.0367(13) -0.0003(10) 0.0042(10) -0.0048(10)
C20 0.0287(12) 0.0198(12) 0.0477(15) 0.0037(11) 0.0068(11) 0.0017(10)
C21 0.0225(11) 0.0280(13) 0.0441(15) 0.0049(11) 0.0012(10) 0.0024(10)
C22 0.0223(11) 0.0226(11) 0.0278(12) -0.0016(9) 0.0019(9) -0.0027(9)
C23 0.0256(13) 0.0426(15) 0.0495(17) -0.0129(13) 0.0009(11) 0.0000(12)
C24 0.0257(12) 0.0343(14) 0.0338(13) -0.0090(11) 0.0043(10) -0.0034(10)
C25 0.0289(13) 0.0345(14) 0.0456(16) -0.0056(12) 0.0008(11) -0.0129(11)
C26 0.0372(14) 0.0292(13) 0.0351(14) -0.0039(11) 0.0062(11) -0.0138(11)
C27 0.0547(18) 0.0317(15) 0.0510(18) 0.0022(13) -0.0021(14) -0.0187(13)
N1 0.0177(9) 0.0202(9) 0.0350(11) 0.0015(8) 0.0003(8) -0.0020(7)
N2 0.0256(10) 0.0174(9) 0.0358(11) -0.0028(8) -0.0017(8) -0.0029(8)
N3 0.0219(9) 0.0210(10) 0.0369(11) -0.0053(8) -0.0012(8) -0.0035(8)
N4 0.0199(9) 0.0281(11) 0.0345(11) 0.0007(9) 0.0001(8) -0.0025(8)
O1 0.0233(8) 0.0255(9) 0.0509(11) -0.0046(8) -0.0017(8) -0.0042(7)
O2 0.0325(9) 0.0239(9) 0.0552(12) 0.0023(8) 0.0002(8) -0.0084(8)
Cu1 0.02185(15) 0.01908(15) 0.03861(18) -0.00036(12) -0.00032(12) -0.00426(11)
C28 0.0266(12) 0.0230(12) 0.0515(16) 0.0030(11) 0.0026(11) 0.0015(10)
C29 0.0379(14) 0.0200(12) 0.0459(15) -0.0011(11) 0.0066(12) 0.0032(11)
C30 0.0323(13) 0.0212(11) 0.0363(14) -0.0007(10) 0.0042(10) -0.0041(10)
C31 0.0264(11) 0.0216(11) 0.0278(12) 0.0010(9) 0.0020(9) -0.0036(9)
C32 0.0241(11) 0.0227(11) 0.0261(12) 0.0031(9) 0.0022(9) -0.0039(9)
C33 0.0234(11) 0.0233(11) 0.0288(12) 0.0008(9) -0.0009(9) -0.0002(9)
C34 0.0254(12) 0.0289(13) 0.0395(14) -0.0027(11) 0.0027(10) 0.0021(10)
C35 0.0356(14) 0.0259(13) 0.0426(15) -0.0053(11) 0.0015(11) 0.0070(11)
C36 0.0339(13) 0.0198(11) 0.0362(14) -0.0024(10) -0.0027(10) -0.0015(10)
C37 0.0230(11) 0.0228(11) 0.0285(12) -0.0021(9) 0.0017(9) -0.0029(9)
C38 0.0270(12) 0.0224(12) 0.0333(13) 0.0026(10) 0.0005(10) -0.0003(10)
C39 0.0292(12) 0.0210(11) 0.0365(13) 0.0002(10) 0.0047(10) -0.0045(10)
C40 0.0230(11) 0.0247(12) 0.0321(13) -0.0063(10) 0.0036(9) -0.0031(9)
C41 0.0261(12) 0.0249(12) 0.0330(13) -0.0003(10) -0.0003(10) 0.0002(10)
C42 0.0267(11) 0.0216(11) 0.0312(12) 0.0012(10) 0.0030(9) -0.0029(9)
C43 0.0240(11) 0.0236(12) 0.0427(14) -0.0060(11) 0.0023(10) 0.0009(10)
C44 0.0232(11) 0.0242(12) 0.0341(13) -0.0045(10) 0.0029(10) -0.0014(10)
C45 0.0238(11) 0.0237(11) 0.0291(12) -0.0018(10) 0.0040(9) -0.0032(9)
C46 0.0282(12) 0.0218(12) 0.0419(14) -0.0030(10) 0.0062(10) -0.0051(10)
C47 0.0316(13) 0.0204(11) 0.0479(15) 0.0006(11) 0.0100(11) 0.0002(10)
C48 0.0239(11) 0.0284(12) 0.0383(14) 0.0022(11) 0.0058(10) 0.0041(10)
C49 0.0234(11) 0.0243(12) 0.0284(12) -0.0017(10) 0.0034(9) -0.0036(9)
C50 0.0306(13) 0.0374(15) 0.0512(17) -0.0034(13) 0.0025(12) 0.0035(12)
C51 0.0272(12) 0.0352(14) 0.0327(13) -0.0012(11) 0.0005(10) -0.0003(11)
C52 0.0275(12) 0.0320(14) 0.0445(15) 0.0012(12) 0.0039(11) -0.0057(11)
C53 0.0342(13) 0.0275(12) 0.0320(13) -0.0008(10) 0.0035(10) -0.0062(11)
C54 0.0402(15) 0.0300(14) 0.0464(16) -0.0037(12) 0.0056(12) -0.0095(12)
N5 0.0232(10) 0.0203(10) 0.0374(11) 0.0013(8) 0.0006(8) 0.0004(8)
N6 0.0256(10) 0.0193(9) 0.0331(11) 0.0004(8) -0.0023(8) -0.0010(8)
N7 0.0229(10) 0.0223(10) 0.0409(12) -0.0095(9) 0.0006(8) -0.0044(8)
N8 0.0229(10) 0.0265(10) 0.0331(11) -0.0005(9) 0.0025(8) -0.0027(8)
O3 0.0251(9) 0.0269(9) 0.0728(14) 0.0004(9) -0.0079(9) -0.0005(8)
O4 0.0274(9) 0.0233(9) 0.0701(14) 0.0012(9) -0.0035(9) -0.0030(7)
Cu2 0.02325(15) 0.01897(15) 0.0484(2) 0.00081(13) -0.00439(13) -0.00154(12)

loop_
_atom_type_symbol
_atom_type_description
_atom_type_scat_dispersion_real
_atom_type_scat_dispersion_imag
_atom_type_scat_source
C C 0.0033 0.0016 'International Tables Vol C Tables 4.2.6.8 and 6.1.1.4'
H H 0.0000 0.0000 'International Tables Vol C Tables 4.2.6.8 and 6.1.1.4'
N N 0.0061 0.0033 'International Tables Vol C Tables 4.2.6.8 and 6.1.1.4'
O O 0.0106 0.0060 'International Tables Vol C Tables 4.2.6.8 and 6.1.1.4'
Cu Cu 0.3201 1.2651 'International Tables Vol C Tables 4.2.6.8 and 6.1.1.4'

loop_
_geom_angle_atom_site_label_1
_geom_angle_atom_site_label_2
_geom_angle_atom_site_label_3
_geom_angle
N1 C1 C2 111.8(2)
N1 C1 H1 124.1
C2 C1 H1 124.1
C3 C2 C1 106.3(2)
C3 C2 H2 126.9
C1 C2 H2 126.9
C2 C3 C4 107.3(2)
C2 C3 H3 126.4
C4 C3 H3 126.4
C5 C4 N1 123.9(2)
C5 C4 C3 127.8(2)
N1 C4 C3 108.29(19)
C4 C5 C6 124.4(2)
C4 C5 C10 118.9(2)
C6 C5 C10 116.7(2)
N2 C6 C5 123.8(2)
N2 C6 C7 108.6(2)
C5 C6 C7 127.6(2)
C8 C7 C6 106.9(2)
C8 C7 H7 126.6
C6 C7 H7 126.6
C7 C8 C9 106.9(2)
C7 C8 H8 126.5
C9 C8 H8 126.5
N2 C9 C8 111.2(2)
N2 C9 H9 124.4
C8 C9 H9 124.4
C11 C10 C15 118.2(2)
C11 C10 C5 122.1(2)
C15 C10 C5 119.6(2)
C10 C11 C12 121.1(2)
C10 C11 H11 119.5
C12 C11 H11 119.5
C11 C12 C13 120.5(2)
C11 C12 H12 119.7
C13 C12 H12 119.7
C12 C13 C14 118.4(2)
C12 C13 C17 121.7(2)
C14 C13 C17 119.9(2)
C15 C14 C13 121.0(2)
C15 C14 H14 119.5
C13 C14 H14 119.5
C14 C15 C10 120.7(2)
C14 C15 H15 119.6
C10 C15 H15 119.6
C17 C16 N3 110.6(2)
C17 C16 H16 124.7
N3 C16 H16 124.7
C16 C17 C18 106.35(19)
C16 C17 C13 129.2(2)
C18 C17 C13 124.5(2)
C19 C18 C22 117.3(2)
C19 C18 C17 136.1(2)
C22 C18 C17 106.6(2)
C20 C19 C18 117.3(2)
C20 C19 H19 121.4
C18 C19 H19 121.4
C19 C20 C21 120.3(2)
C19 C20 H20 119.9
C21 C20 H20 119.9
N4 C21 C20 124.7(2)
N4 C21 H21 117.6
C20 C21 H21 117.6
N4 C22 N3 125.3(2)
N4 C22 C18 126.4(2)
N3 C22 C18 108.28(19)
C24 C23 H23A 109.5
C24 C23 H23B 109.5
H23A C23 H23B 109.5
C24 C23 H23C 109.5
H23A C23 H23C 109.5
H23B C23 H23C 109.5
O1 C24 C25 124.7(2)
O1 C24 C23 115.8(2)
C25 C24 C23 119.6(2)
C26 C25 C24 124.5(2)
C26 C25 H25 117.8
C24 C25 H25 117.8
O2 C26 C25 125.1(2)
O2 C26 C27 114.6(2)
C25 C26 C27 120.3(2)
C26 C27 H27A 109.5
C26 C27 H27B 109.5
H27A C27 H27B 109.5
C26 C27 H27C 109.5
H27A C27 H27C 109.5
H27B C27 H27C 109.5
C1 N1 C4 106.28(18)
C1 N1 Cu1 125.17(15)
C4 N1 Cu1 127.42(15)
C9 N2 C6 106.4(2)
C9 N2 Cu1 124.99(16)
C6 N2 Cu1 127.83(15)
C22 N3 C16 108.17(19)
C22 N3 H3A 125.9
C16 N3 H3A 125.9
C21 N4 C22 114.1(2)
C24 O1 Cu1 126.85(16)
C26 O2 Cu1 126.36(17)
O2 Cu1 O1 91.59(7)
O2 Cu1 N2 88.69(8)
O1 Cu1 N2 170.37(8)
O2 Cu1 N1 170.39(8)
O1 Cu1 N1 90.05(7)
N2 Cu1 N1 91.28(8)
N5 C28 C29 111.5(2)
N5 C28 H28 124.3
C29 C28 H28 124.3
C30 C29 C28 106.3(2)
C30 C29 H29 126.8
C28 C29 H29 126.8
C29 C30 C31 107.8(2)
C29 C30 H30 126.1
C31 C30 H30 126.1
C32 C31 N5 123.3(2)
C32 C31 C30 128.9(2)
N5 C31 C30 107.7(2)
C31 C32 C33 124.8(2)
C31 C32 C37 118.8(2)
C33 C32 C37 116.4(2)
N6 C33 C32 123.7(2)
N6 C33 C34 108.4(2)
C32 C33 C34 127.8(2)
C35 C34 C33 107.2(2)
C35 C34 H34 126.4
C33 C34 H34 126.4
C34 C35 C36 106.5(2)
C34 C35 H35 126.8
C36 C35 H35 126.8
N6 C36 C35 111.4(2)
N6 C36 H36 124.3
C35 C36 H36 124.3
C42 C37 C38 117.3(2)
C42 C37 C32 119.9(2)
C38 C37 C32 122.7(2)
C39 C38 C37 121.1(2)
C39 C38 H38 119.4
C37 C38 H38 119.4
C38 C39 C40 121.2(2)
C38 C39 H39 119.4
C40 C39 H39 119.4
C39 C40 C41 117.6(2)
C39 C40 C44 121.7(2)
C41 C40 C44 120.6(2)
C42 C41 C40 121.1(2)
C42 C41 H41 119.4
C40 C41 H41 119.4
C41 C42 C37 121.5(2)
C41 C42 H42 119.3
C37 C42 H42 119.3
C44 C43 N7 110.8(2)
C44 C43 H43 124.6
N7 C43 H43 124.6
C43 C44 C45 105.9(2)
C43 C44 C40 128.4(2)
C45 C44 C40 125.7(2)
C46 C45 C49 116.9(2)
C46 C45 C44 136.4(2)
C49 C45 C44 106.6(2)
C47 C46 C45 117.6(2)
C47 C46 H46 121.2
C45 C46 H46 121.2
C46 C47 C48 120.4(2)
C46 C47 H47 119.8
C48 C47 H47 119.8
N8 C48 C47 124.7(2)
N8 C48 H48 117.7
C47 C48 H48 117.7
N8 C49 N7 125.1(2)
N8 C49 C45 126.7(2)
N7 C49 C45 108.2(2)
C51 C50 H50A 109.5
C51 C50 H50B 109.5
H50A C50 H50B 109.5
C51 C50 H50C 109.5
H50A C50 H50C 109.5
H50B C50 H50C 109.5
O3 C51 C52 124.3(2)
O3 C51 C50 115.3(2)
C52 C51 C50 120.5(2)
C53 C52 C51 124.5(2)
C53 C52 H52 117.7
C51 C52 H52 117.7
O4 C53 C52 124.9(2)
O4 C53 C54 115.2(2)
C52 C53 C54 119.9(2)
C53 C54 H54A 109.5
C53 C54 H54B 109.5
H54A C54 H54B 109.5
C53 C54 H54C 109.5
H54A C54 H54C 109.5
H54B C54 H54C 109.5
C28 N5 C31 106.7(2)
C28 N5 Cu2 125.26(16)
C31 N5 Cu2 127.09(15)
C36 N6 C33 106.5(2)
C36 N6 Cu2 124.79(16)
C33 N6 Cu2 127.47(15)
C49 N7 C43 108.46(19)
C49 N7 H7A 125.8
C43 N7 H7A 125.8
C48 N8 C49 113.8(2)
C51 O3 Cu2 127.33(17)
C53 O4 Cu2 126.94(17)
O3 Cu2 O4 91.00(8)
O3 Cu2 N6 172.22(9)
O4 Cu2 N6 89.02(8)
O3 Cu2 N5 89.52(8)
O4 Cu2 N5 171.22(9)
N6 Cu2 N5 91.65(8)

loop_
_geom_bond_atom_site_label_1
_geom_bond_atom_site_label_2
_geom_bond_distance
C1 N1 1.338(3)
C1 C2 1.405(3)
C1 H1 0.9300
C2 C3 1.374(3)
C2 H2 0.9300
C3 C4 1.424(3)
C3 H3 0.9300
C4 C5 1.393(3)
C4 N1 1.401(3)
C5 C6 1.416(3)
C5 C10 1.490(3)
C6 N2 1.393(3)
C6 C7 1.416(3)
C7 C8 1.378(4)
C7 H7 0.9300
C8 C9 1.392(4)
C8 H8 0.9300
C9 N2 1.346(3)
C9 H9 0.9300
C10 C11 1.390(3)
C10 C15 1.401(3)
C11 C12 1.393(3)
C11 H11 0.9300
C12 C13 1.394(3)
C12 H12 0.9300
C13 C14 1.396(3)
C13 C17 1.479(3)
C14 C15 1.383(3)
C14 H14 0.9300
C15 H15 0.9300
C16 C17 1.369(3)
C16 N3 1.374(3)
C16 H16 0.9300
C17 C18 1.431(3)
C18 C19 1.393(3)
C18 C22 1.417(3)
C19 C20 1.383(3)
C19 H19 0.9300
C20 C21 1.394(3)
C20 H20 0.9300
C21 N4 1.335(3)
C21 H21 0.9300
C22 N4 1.337(3)
C22 N3 1.368(3)
C23 C24 1.501(4)
C23 H23A 0.9600
C23 H23B 0.9600
C23 H23C 0.9600
C24 O1 1.272(3)
C24 C25 1.392(4)
C25 C26 1.379(4)
C25 H25 0.9300
C26 O2 1.279(3)
C26 C27 1.510(4)
C27 H27A 0.9600
C27 H27B 0.9600
C27 H27C 0.9600
N1 Cu1 1.9549(19)
N2 Cu1 1.9503(19)
N3 H3A 0.8600
O1 Cu1 1.9331(17)
O2 Cu1 1.9305(17)
C28 N5 1.333(3)
C28 C29 1.411(4)
C28 H28 0.9300
C29 C30 1.362(3)
C29 H29 0.9300
C30 C31 1.425(3)
C30 H30 0.9300
C31 C32 1.396(3)
C31 N5 1.402(3)
C32 C33 1.409(3)
C32 C37 1.491(3)
C33 N6 1.393(3)
C33 C34 1.419(3)
C34 C35 1.377(3)
C34 H34 0.9300
C35 C36 1.398(3)
C35 H35 0.9300
C36 N6 1.343(3)
C36 H36 0.9300
C37 C42 1.398(3)
C37 C38 1.399(3)
C38 C39 1.389(3)
C38 H38 0.9300
C39 C40 1.395(3)
C39 H39 0.9300
C40 C41 1.398(3)
C40 C44 1.471(3)
C41 C42 1.383(3)
C41 H41 0.9300
C42 H42 0.9300
C43 C44 1.370(3)
C43 N7 1.371(3)
C43 H43 0.9300
C44 C45 1.439(3)
C45 C46 1.389(3)
C45 C49 1.418(3)
C46 C47 1.384(3)
C46 H46 0.9300
C47 C48 1.390(3)
C47 H47 0.9300
C48 N8 1.340(3)
C48 H48 0.9300
C49 N8 1.341(3)
C49 N7 1.364(3)
C50 C51 1.497(4)
C50 H50A 0.9600
C50 H50B 0.9600
C50 H50C 0.9600
C51 O3 1.274(3)
C51 C52 1.391(4)
C52 C53 1.380(4)
C52 H52 0.9300
C53 O4 1.272(3)
C53 C54 1.502(3)
C54 H54A 0.9600
C54 H54B 0.9600
C54 H54C 0.9600
N5 Cu2 1.9531(19)
N6 Cu2 1.9435(19)
N7 H7A 0.8600
O3 Cu2 1.9282(17)
O4 Cu2 1.9405(17)
